data_7031096
loop_
_publ_author_name
'Shavaleev, Nail M.'
'Bell, Z\"oe R'
'Easun, Timothy L.'
'Rutkaite, Ramune'
'Swanson, Linda'
'Ward, Michael D.'

_publ_section_title
;
 Complexes of substituted derivatives of 2-(2-pyridyl)benzimidazole with
 Re(I), Ru(II) and Pt(II): structures, redox and luminescence properties.
;
_journal_issue 21
_journal_name_full 'Dalton transactions (Cambridge, England : 2003)'
_journal_page_first 3678
_journal_page_last 3688
_journal_paper_doi 10.1039/B411341A
_journal_year 2004
_chemical_formula_moiety 'C30 H23 N3 Pt'
_chemical_formula_sum 'C30 H23 N3 Pt'
_chemical_formula_weight 620.60
_chemical_name_systematic
;
?
;
_space_group_IT_number 14
_symmetry_cell_setting monoclinic
_symmetry_space_group_name_Hall '-P 2yn'
_symmetry_space_group_name_H-M 'P 1 21/n 1'
_atom_sites_solution_hydrogens geom
_atom_sites_solution_primary direct
_atom_sites_solution_secondary difmap
_audit_creation_method SHELXL-97
_cell_angle_alpha 90.00
_cell_angle_beta 105.215(14)
_cell_angle_gamma 90.00
_cell_formula_units_Z 4
_cell_length_a 13.435(4)
_cell_length_b 7.5867(13)
_cell_length_c 23.436(5)
_cell_measurement_reflns_used 71
_cell_measurement_temperature 173(2)
_cell_measurement_theta_max 0.74
_cell_measurement_theta_min 0.527
_cell_volume 2305.0(9)
_computing_cell_refinement 'Bruker SAINT (Bruker, 1998)'
_computing_data_collection 'Bruker SMART (Bruker, 1998)'
_computing_data_reduction 'Bruker SHELXTL (Bruker, 1998)'
_computing_molecular_graphics 'Bruker SHELXTL (Bruker, 1998)'
_computing_publication_material 'Bruker SHELXTL (Bruker, 1998)'
_computing_structure_refinement 'Bruker SHELXTL (Bruker, 1998)'
_computing_structure_solution 'Bruker SHELXTL (Bruker, 1998)'
_diffrn_ambient_temperature 173(2)
_diffrn_detector_area_resol_mean 8.2
_diffrn_measured_fraction_theta_full 0.973
_diffrn_measured_fraction_theta_max 0.973
_diffrn_measurement_device_type 'CCD area detector'
_diffrn_measurement_method '\w rotatio with narrow frames'
_diffrn_radiation_monochromator graphite
_diffrn_radiation_source 'fine-focus sealed tube'
_diffrn_radiation_type MoK\a
_diffrn_radiation_wavelength 0.71073
_diffrn_reflns_av_R_equivalents 0.0422
_diffrn_reflns_av_sigmaI/netI 0.0583
_diffrn_reflns_limit_h_max 17
_diffrn_reflns_limit_h_min -17
_diffrn_reflns_limit_k_max 6
_diffrn_reflns_limit_k_min -9
_diffrn_reflns_limit_l_max 30
_diffrn_reflns_limit_l_min -30
_diffrn_reflns_number 11834
_diffrn_reflns_theta_full 27.49
_diffrn_reflns_theta_max 27.49
_diffrn_reflns_theta_min 2.75
_diffrn_standards_decay_% 0
_diffrn_standards_number 0
_exptl_absorpt_coefficient_mu 6.112
_exptl_absorpt_correction_T_max 0.16
_exptl_absorpt_correction_T_min 0.09
_exptl_absorpt_correction_type multi-scan
_exptl_absorpt_process_details 'SADABS (Sheldrick, 1996)'
_exptl_crystal_colour orange
_exptl_crystal_density_diffrn 1.788
_exptl_crystal_density_method 'not measured'
_exptl_crystal_description block
_exptl_crystal_F_000 1208
_exptl_crystal_size_max 0.4
_exptl_crystal_size_mid 0.3
_exptl_crystal_size_min 0.3
_refine_diff_density_max 3.016
_refine_diff_density_min -1.478
_refine_diff_density_rms 0.159
_refine_ls_extinction_method none
_refine_ls_goodness_of_fit_ref 1.012
_refine_ls_hydrogen_treatment mixed
_refine_ls_matrix_type full
_refine_ls_number_parameters 308
_refine_ls_number_reflns 5140
_refine_ls_number_restraints 0
_refine_ls_restrained_S_all 1.012
_refine_ls_R_factor_all 0.0524
_refine_ls_R_factor_gt 0.0335
_refine_ls_shift/su_max 0.001
_refine_ls_shift/su_mean 0.000
_refine_ls_structure_factor_coef Fsqd
_refine_ls_weighting_details 'calc w=1/[\s^2^(Fo^2^)+(0.0260P)^2^+3.9862P] where P=(Fo^2^+2Fc^2^)/3'
_refine_ls_weighting_scheme calc
_refine_ls_wR_factor_gt 0.0696
_refine_ls_wR_factor_ref 0.0763
_reflns_number_gt 4018
_reflns_number_total 5140
_reflns_threshold_expression >2\s(I)
_cod_data_source_file b411341a.txt
_cod_data_source_block steaks
_cod_depositor_comments
;
The following automatic conversions were performed:

'_symmetry_cell_setting' value 'Monoclinic' changed to 'monoclinic'
according to
/usr/data/users/saulius/automatic-downloads/retrospective/RSC/lib/dictionaries/cif_core.dic
dictionary named 'cif_core.dic' version 2.4.2 from 2011-04-26.

Automatic conversion script
Id: cif_fix_values 2281 2013-09-26 08:29:07Z andrius 
;
_cod_original_sg_symbol_H-M 'P 21/n'
_cod_database_code 7031096

loop_
_symmetry_equiv_pos_as_xyz
'x, y, z'
'-x+1/2, y+1/2, -z+1/2'
'-x, -y, -z'
'x-1/2, -y-1/2, z-1/2'

loop_
_atom_site_label
_atom_site_type_symbol
_atom_site_fract_x
_atom_site_fract_y
_atom_site_fract_z
_atom_site_U_iso_or_equiv
_atom_site_adp_type
_atom_site_occupancy
_atom_site_symmetry_multiplicity
_atom_site_calc_flag
_atom_site_refinement_flags
Pt1 Pt 0.441983(15) 0.19114(3) 0.509234(8) 0.01940(7) Uani 1 1 d .
N11 N 0.4853(3) 0.2369(6) 0.43164(18) 0.0220(10) Uani 1 1 d .
N21 N 0.5842(3) 0.3114(6) 0.54019(17) 0.0200(9) Uani 1 1 d .
N23 N 0.7173(3) 0.4537(6) 0.52168(18) 0.0216(10) Uani 1 1 d .
C1 C 0.7903(4) 0.5299(8) 0.4918(2) 0.0275(13) Uani 1 1 d .
H1A H 0.8295 0.6257 0.5165 0.033 Uiso 1 1 calc R
H1B H 0.7517 0.5817 0.4537 0.033 Uiso 1 1 calc R
C2 C 0.8650(4) 0.3927(9) 0.4807(3) 0.0340(15) Uani 1 1 d .
H2A H 0.9133 0.4483 0.4613 0.051 Uiso 1 1 calc R
H2B H 0.8266 0.2997 0.4552 0.051 Uiso 1 1 calc R
H2C H 0.9035 0.3414 0.5184 0.051 Uiso 1 1 calc R
C12 C 0.5770(4) 0.3204(8) 0.4369(2) 0.0227(11) Uani 1 1 d .
C13 C 0.6113(4) 0.3569(8) 0.3874(2) 0.0264(13) Uani 1 1 d .
H13A H 0.6751 0.4165 0.3918 0.032 Uiso 1 1 calc R
C14 C 0.5545(4) 0.3083(8) 0.3317(2) 0.0286(12) Uani 1 1 d .
H14A H 0.5784 0.3322 0.2978 0.034 Uiso 1 1 calc R
C15 C 0.4604(5) 0.2224(8) 0.3268(2) 0.0281(13) Uani 1 1 d .
H15A H 0.4184 0.1881 0.2892 0.034 Uiso 1 1 calc R
C16 C 0.4295(4) 0.1882(8) 0.3776(2) 0.0256(12) Uani 1 1 d .
H16A H 0.3662 0.1278 0.3740 0.031 Uiso 1 1 calc R
C22 C 0.6289(4) 0.3641(7) 0.4982(2) 0.0210(11) Uani 1 1 d .
C24 C 0.7290(4) 0.4629(7) 0.5826(2) 0.0205(11) Uani 1 1 d .
C25 C 0.8039(4) 0.5439(8) 0.6273(2) 0.0279(13) Uani 1 1 d .
H25A H 0.8590 0.6094 0.6193 0.033 Uiso 1 1 calc R
C26 C 0.7935(4) 0.5235(9) 0.6843(2) 0.0310(14) Uani 1 1 d .
H26A H 0.8427 0.5768 0.7163 0.037 Uiso 1 1 calc R
C27 C 0.7125(4) 0.4264(9) 0.6957(2) 0.0314(14) Uani 1 1 d .
H27A H 0.7088 0.4146 0.7355 0.038 Uiso 1 1 calc R
C28 C 0.6373(4) 0.3467(8) 0.6511(2) 0.0278(13) Uani 1 1 d .
H28A H 0.5828 0.2799 0.6592 0.033 Uiso 1 1 calc R
C29 C 0.6463(4) 0.3704(7) 0.5936(2) 0.0240(12) Uani 1 1 d .
C31 C 0.4085(4) 0.1662(7) 0.5846(2) 0.0224(12) Uani 1 1 d .
C32 C 0.3903(4) 0.1561(7) 0.6322(2) 0.0252(12) Uani 1 1 d .
C33 C 0.3796(4) 0.1429(7) 0.6921(2) 0.0229(12) Uani 1 1 d .
C34 C 0.3105(4) 0.0280(8) 0.7073(2) 0.0256(12) Uani 1 1 d .
H34A H 0.2693 -0.0467 0.6779 0.031 Uiso 1 1 calc R
C35 C 0.3002(4) 0.0199(9) 0.7649(2) 0.0305(14) Uani 1 1 d .
H35A H 0.2514 -0.0580 0.7743 0.037 Uiso 1 1 calc R
C36 C 0.3614(5) 0.1259(9) 0.8084(2) 0.0332(14) Uani 1 1 d .
H36A H 0.3549 0.1202 0.8477 0.040 Uiso 1 1 calc R
C37 C 0.4317(4) 0.2397(9) 0.7946(2) 0.0313(14) Uani 1 1 d .
H37A H 0.4742 0.3109 0.8246 0.038 Uiso 1 1 calc R
C38 C 0.4409(4) 0.2508(8) 0.7372(2) 0.0264(12) Uani 1 1 d .
H38A H 0.4886 0.3313 0.7281 0.032 Uiso 1 1 calc R
C41 C 0.3069(4) 0.0934(7) 0.4706(2) 0.0216(11) Uani 1 1 d .
C42 C 0.2221(4) 0.0417(7) 0.4443(2) 0.0223(11) Uani 1 1 d .
C43 C 0.1210(4) -0.0233(7) 0.4147(2) 0.0226(12) Uani 1 1 d .
C44 C 0.0363(4) 0.0196(8) 0.4352(2) 0.0255(12) Uani 1 1 d .
H44A H 0.0440 0.1016 0.4667 0.031 Uiso 1 1 calc R
C45 C -0.0600(4) -0.0557(9) 0.4105(2) 0.0296(13) Uani 1 1 d .
H45A H -0.1171 -0.0261 0.4255 0.035 Uiso 1 1 calc R
C46 C -0.0723(4) -0.1724(8) 0.3645(3) 0.0326(14) Uani 1 1 d .
H46A H -0.1372 -0.2271 0.3484 0.039 Uiso 1 1 calc R
C47 C 0.0104(4) -0.2106(8) 0.3414(2) 0.0302(13) Uani 1 1 d .
H47A H 0.0013 -0.2889 0.3088 0.036 Uiso 1 1 calc R
C48 C 0.1064(4) -0.1352(8) 0.3656(2) 0.0274(13) Uani 1 1 d .
H48A H 0.1621 -0.1595 0.3489 0.033 Uiso 1 1 calc R

loop_
_atom_site_aniso_label
_atom_site_aniso_U_11
_atom_site_aniso_U_22
_atom_site_aniso_U_33
_atom_site_aniso_U_23
_atom_site_aniso_U_13
_atom_site_aniso_U_12
Pt1 0.01769(10) 0.01874(11) 0.02105(10) 0.00026(10) 0.00381(7) 0.00223(10)
N11 0.021(2) 0.020(3) 0.023(2) 0.0001(18) 0.0018(18) 0.002(2)
N21 0.017(2) 0.021(2) 0.0210(19) -0.0040(19) 0.0033(16) -0.002(2)
N23 0.020(2) 0.018(3) 0.025(2) 0.0003(19) 0.0028(17) 0.003(2)
C1 0.023(3) 0.029(4) 0.030(3) 0.001(2) 0.007(2) -0.002(3)
C2 0.025(3) 0.043(4) 0.036(3) 0.003(3) 0.012(3) 0.008(3)
C12 0.019(2) 0.024(3) 0.024(2) 0.002(2) 0.004(2) 0.005(3)
C13 0.021(3) 0.032(4) 0.027(3) 0.001(2) 0.007(2) 0.002(2)
C14 0.037(3) 0.028(3) 0.024(2) 0.002(3) 0.012(2) 0.007(3)
C15 0.036(3) 0.027(4) 0.020(2) -0.002(2) 0.005(2) 0.008(3)
C16 0.024(3) 0.026(3) 0.023(2) -0.004(2) 0.000(2) 0.001(3)
C22 0.021(3) 0.017(3) 0.024(3) 0.001(2) 0.005(2) 0.004(2)
C24 0.022(3) 0.017(3) 0.022(2) 0.003(2) 0.006(2) 0.004(2)
C25 0.021(3) 0.026(3) 0.032(3) 0.000(2) 0.001(2) 0.000(3)
C26 0.024(3) 0.034(4) 0.029(3) -0.007(3) -0.003(2) 0.000(3)
C27 0.027(3) 0.040(4) 0.024(3) -0.004(3) 0.002(2) 0.008(3)
C28 0.025(3) 0.034(4) 0.026(3) 0.001(2) 0.010(2) 0.004(3)
C29 0.025(3) 0.020(3) 0.025(3) -0.001(2) 0.002(2) 0.005(2)
C31 0.016(2) 0.021(3) 0.028(3) 0.002(2) 0.002(2) -0.003(2)
C32 0.023(3) 0.024(3) 0.028(3) 0.002(2) 0.005(2) 0.003(2)
C33 0.022(3) 0.023(3) 0.025(3) 0.000(2) 0.008(2) 0.009(2)
C34 0.019(3) 0.027(3) 0.029(3) 0.001(2) 0.003(2) 0.002(2)
C35 0.024(3) 0.034(4) 0.035(3) 0.010(3) 0.010(2) 0.004(3)
C36 0.036(3) 0.038(4) 0.027(3) 0.005(3) 0.010(3) 0.013(3)
C37 0.029(3) 0.033(4) 0.027(3) -0.004(2) -0.002(2) 0.004(3)
C38 0.022(3) 0.026(3) 0.030(3) -0.001(2) 0.006(2) 0.002(2)
C41 0.025(3) 0.018(3) 0.023(2) 0.000(2) 0.008(2) 0.004(2)
C42 0.028(3) 0.018(3) 0.022(2) 0.003(2) 0.007(2) 0.002(2)
C43 0.026(3) 0.020(3) 0.021(2) 0.004(2) 0.003(2) 0.000(2)
C44 0.026(3) 0.027(3) 0.023(3) 0.002(2) 0.007(2) 0.002(3)
C45 0.024(3) 0.030(4) 0.033(3) 0.004(3) 0.005(2) 0.003(3)
C46 0.022(3) 0.028(4) 0.040(3) 0.003(3) -0.005(2) -0.002(3)
C47 0.032(3) 0.027(3) 0.026(3) -0.006(2) -0.003(2) 0.005(3)
C48 0.024(3) 0.027(3) 0.029(3) 0.000(2) 0.004(2) 0.008(3)

loop_
_atom_type_symbol
_atom_type_description
_atom_type_scat_dispersion_real
_atom_type_scat_dispersion_imag
_atom_type_scat_source
C C 0.0033 0.0016 'International Tables Vol C Tables 4.2.6.8 and 6.1.1.4'
H H 0.0000 0.0000 'International Tables Vol C Tables 4.2.6.8 and 6.1.1.4'
N N 0.0061 0.0033 'International Tables Vol C Tables 4.2.6.8 and 6.1.1.4'
Pt Pt -1.7033 8.3905 'International Tables Vol C Tables 4.2.6.8 and 6.1.1.4'

loop_
_geom_angle_atom_site_label_1
_geom_angle_atom_site_label_2
_geom_angle_atom_site_label_3
_geom_angle
C31 Pt1 C41 88.6(2)
C31 Pt1 N21 97.88(18)
C41 Pt1 N21 172.69(18)
C31 Pt1 N11 175.0(2)
C41 Pt1 N11 95.61(19)
N21 Pt1 N11 77.77(16)
C16 N11 C12 118.7(4)
C16 N11 Pt1 124.3(4)
C12 N11 Pt1 116.9(3)
C22 N21 C29 106.7(4)
C22 N21 Pt1 115.1(3)
C29 N21 Pt1 137.9(3)
C22 N23 C24 107.0(4)
C22 N23 C1 129.0(4)
C24 N23 C1 124.0(4)
N23 C1 C2 111.6(5)
N23 C1 H1A 109.3
C2 C1 H1A 109.3
N23 C1 H1B 109.3
C2 C1 H1B 109.3
H1A C1 H1B 108.0
C1 C2 H2A 109.5
C1 C2 H2B 109.5
H2A C2 H2B 109.5
C1 C2 H2C 109.5
H2A C2 H2C 109.5
H2B C2 H2C 109.5
N11 C12 C13 120.6(5)
N11 C12 C22 112.4(4)
C13 C12 C22 127.0(5)
C14 C13 C12 121.1(5)
C14 C13 H13A 119.5
C12 C13 H13A 119.5
C13 C14 C15 117.8(5)
C13 C14 H14A 121.1
C15 C14 H14A 121.1
C16 C15 C14 119.0(5)
C16 C15 H15A 120.5
C14 C15 H15A 120.5
N11 C16 C15 122.7(5)
N11 C16 H16A 118.7
C15 C16 H16A 118.7
N21 C22 N23 111.4(4)
N21 C22 C12 117.7(5)
N23 C22 C12 130.9(5)
C25 C24 C29 122.5(5)
C25 C24 N23 131.1(5)
C29 C24 N23 106.4(4)
C26 C25 C24 116.1(5)
C26 C25 H25A 121.9
C24 C25 H25A 121.9
C25 C26 C27 121.6(5)
C25 C26 H26A 119.2
C27 C26 H26A 119.2
C28 C27 C26 122.4(5)
C28 C27 H27A 118.8
C26 C27 H27A 118.8
C27 C28 C29 116.1(5)
C27 C28 H28A 121.9
C29 C28 H28A 121.9
N21 C29 C24 108.5(4)
N21 C29 C28 130.3(5)
C24 C29 C28 121.2(5)
C32 C31 Pt1 177.4(5)
C31 C32 C33 174.2(6)
C34 C33 C38 117.8(5)
C34 C33 C32 122.4(5)
C38 C33 C32 119.7(5)
C33 C34 C35 121.4(5)
C33 C34 H34A 119.3
C35 C34 H34A 119.3
C36 C35 C34 119.7(6)
C36 C35 H35A 120.1
C34 C35 H35A 120.1
C37 C36 C35 120.1(5)
C37 C36 H36A 120.0
C35 C36 H36A 120.0
C36 C37 C38 120.5(6)
C36 C37 H37A 119.8
C38 C37 H37A 119.8
C37 C38 C33 120.5(6)
C37 C38 H38A 119.7
C33 C38 H38A 119.7
C42 C41 Pt1 176.0(5)
C41 C42 C43 178.1(6)
C44 C43 C48 118.5(5)
C44 C43 C42 120.5(5)
C48 C43 C42 121.0(5)
C43 C44 C45 121.1(5)
C43 C44 H44A 119.5
C45 C44 H44A 119.5
C46 C45 C44 119.9(5)
C46 C45 H45A 120.1
C44 C45 H45A 120.1
C45 C46 C47 119.8(5)
C45 C46 H46A 120.1
C47 C46 H46A 120.1
C48 C47 C46 120.5(5)
C48 C47 H47A 119.7
C46 C47 H47A 119.7
C47 C48 C43 120.0(5)
C47 C48 H48A 120.0
C43 C48 H48A 120.0

loop_
_geom_bond_atom_site_label_1
_geom_bond_atom_site_label_2
_geom_bond_distance
Pt1 C31 1.942(5)
Pt1 C41 1.950(5)
Pt1 N21 2.070(4)
Pt1 N11 2.079(4)
N11 C16 1.344(6)
N11 C12 1.362(7)
N21 C22 1.341(6)
N21 C29 1.383(6)
N23 C22 1.355(7)
N23 C24 1.396(6)
N23 C1 1.465(6)
C1 C2 1.515(8)
C1 H1A 0.9900
C1 H1B 0.9900
C2 H2A 0.9800
C2 H2B 0.9800
C2 H2C 0.9800
C12 C13 1.385(7)
C12 C22 1.460(7)
C13 C14 1.378(7)
C13 H13A 0.9500
C14 C15 1.400(8)
C14 H14A 0.9500
C15 C16 1.384(7)
C15 H15A 0.9500
C16 H16A 0.9500
C24 C25 1.391(7)
C24 C29 1.394(7)
C25 C26 1.387(7)
C25 H25A 0.9500
C26 C27 1.397(8)
C26 H26A 0.9500
C27 C28 1.388(8)
C27 H27A 0.9500
C28 C29 1.397(7)
C28 H28A 0.9500
C31 C32 1.207(7)
C32 C33 1.450(7)
C33 C34 1.387(7)
C33 C38 1.418(8)
C34 C35 1.393(7)
C34 H34A 0.9500
C35 C36 1.386(9)
C35 H35A 0.9500
C36 C37 1.380(9)
C36 H36A 0.9500
C37 C38 1.383(8)
C37 H37A 0.9500
C38 H38A 0.9500
C41 C42 1.210(7)
C42 C43 1.440(7)
C43 C44 1.386(7)
C43 C48 1.401(7)
C44 C45 1.394(8)
C44 H44A 0.9500
C45 C46 1.372(8)
C45 H45A 0.9500
C46 C47 1.388(8)
C46 H46A 0.9500
C47 C48 1.388(8)
C47 H47A 0.9500
C48 H48A 0.9500

loop_
_geom_torsion_atom_site_label_1
_geom_torsion_atom_site_label_2
_geom_torsion_atom_site_label_3
_geom_torsion_atom_site_label_4
_geom_torsion
C41 Pt1 N11 C16 -5.2(5)
N21 Pt1 N11 C16 177.9(5)
C41 Pt1 N11 C12 175.5(4)
N21 Pt1 N11 C12 -1.4(4)
C31 Pt1 N21 C22 -174.5(4)
N11 Pt1 N21 C22 3.1(4)
C31 Pt1 N21 C29 -2.0(6)
N11 Pt1 N21 C29 175.5(6)
C22 N23 C1 C2 -82.3(7)
C24 N23 C1 C2 97.7(6)
C16 N11 C12 C13 1.0(8)
Pt1 N11 C12 C13 -179.6(4)
C16 N11 C12 C22 -179.7(5)
Pt1 N11 C12 C22 -0.3(6)
N11 C12 C13 C14 -0.8(9)
C22 C12 C13 C14 -179.9(6)
C12 C13 C14 C15 0.7(9)
C13 C14 C15 C16 -0.9(8)
C12 N11 C16 C15 -1.3(8)
Pt1 N11 C16 C15 179.4(4)
C14 C15 C16 N11 1.2(9)
C29 N21 C22 N23 0.4(6)
Pt1 N21 C22 N23 175.1(3)
C29 N21 C22 C12 -179.0(5)
Pt1 N21 C22 C12 -4.3(6)
C24 N23 C22 N21 -1.5(6)
C1 N23 C22 N21 178.5(5)
C24 N23 C22 C12 177.8(6)
C1 N23 C22 C12 -2.2(9)
N11 C12 C22 N21 3.1(7)
C13 C12 C22 N21 -177.7(6)
N11 C12 C22 N23 -176.2(5)
C13 C12 C22 N23 3.0(10)
C22 N23 C24 C25 -177.8(6)
C1 N23 C24 C25 2.2(9)
C22 N23 C24 C29 2.0(6)
C1 N23 C24 C29 -178.0(5)
C29 C24 C25 C26 1.8(8)
N23 C24 C25 C26 -178.5(6)
C24 C25 C26 C27 0.2(9)
C25 C26 C27 C28 -0.8(10)
C26 C27 C28 C29 -0.7(9)
C22 N21 C29 C24 0.9(6)
Pt1 N21 C29 C24 -171.9(4)
C22 N21 C29 C28 -177.6(6)
Pt1 N21 C29 C28 9.5(10)
C25 C24 C29 N21 178.0(5)
N23 C24 C29 N21 -1.8(6)
C25 C24 C29 C28 -3.3(8)
N23 C24 C29 C28 176.9(5)
C27 C28 C29 N21 -179.0(6)
C27 C28 C29 C24 2.6(8)
C38 C33 C34 C35 0.9(8)
C32 C33 C34 C35 -178.8(5)
C33 C34 C35 C36 -1.3(9)
C34 C35 C36 C37 0.4(9)
C35 C36 C37 C38 0.8(9)
C36 C37 C38 C33 -1.2(9)
C34 C33 C38 C37 0.4(8)
C32 C33 C38 C37 -179.9(5)
C48 C43 C44 C45 4.3(8)
C42 C43 C44 C45 -173.8(5)
C43 C44 C45 C46 -0.9(9)
C44 C45 C46 C47 -2.2(9)
C45 C46 C47 C48 1.8(9)
C46 C47 C48 C43 1.7(9)
C44 C43 C48 C47 -4.7(8)
C42 C43 C48 C47 173.4(5)
